data_4088458
loop_
_publ_author_name
'B\"ahr, Susanne'
'Simonneau, Antoine'
'Irran, Elisabeth'
'Oestreich, Martin'

_publ_section_title
;
 An Air-Stable Dimeric Ru--S Complex with an NHC as Ancillary Ligand for
 Cooperative Si--H Bond Activation
;
_journal_issue 7
_journal_name_full Organometallics
_journal_page_first 925
_journal_paper_doi 10.1021/acs.organomet.6b00110
_journal_volume 35
_journal_year 2016
_chemical_formula_sum 'C31 H37 Cl N2 Ru S'
_chemical_formula_weight 606.21
_space_group_IT_number 14
_space_group_name_Hall '-P 2yn'
_space_group_name_H-M_alt 'P 1 21/n 1'
_symmetry_cell_setting monoclinic
_symmetry_space_group_name_H-M 'P 1 21/n 1'
_atom_sites_solution_hydrogens geom
_atom_sites_solution_primary direct
_atom_sites_solution_secondary difmap
_audit_creation_method
;
CrysAlisPro, Agilent Technologies,
Version 1.171.37.35 (release 13-08-2014 CrysAlis171 .NET)
(compiled Aug 13 2014,18:06:01)
;
_cell_angle_alpha 90.00
_cell_angle_beta 93.545(2)
_cell_angle_gamma 90.00
_cell_formula_units_Z 4
_cell_length_a 7.49867(19)
_cell_length_b 23.3134(5)
_cell_length_c 16.1586(4)
_cell_measurement_reflns_used 2272
_cell_measurement_temperature 150(2)
_cell_measurement_theta_max 72.8670
_cell_measurement_theta_min 3.7840
_cell_volume 2819.43(12)
_computing_cell_refinement
;
CrysAlisPro, Agilent Technologies,
Version 1.171.37.35 (release 13-08-2014 CrysAlis171 .NET)
(compiled Aug 13 2014,18:06:01)
;
_computing_data_collection
;
CrysAlisPro, Agilent Technologies,
Version 1.171.37.35 (release 13-08-2014 CrysAlis171 .NET)
(compiled Aug 13 2014,18:06:01)
;
_computing_data_reduction
;
CrysAlisPro, Agilent Technologies,
Version 1.171.37.35 (release 13-08-2014 CrysAlis171 .NET)
(compiled Aug 13 2014,18:06:01)
;
_computing_structure_refinement 'SHELXL-97 (Sheldrick, 1997)'
_computing_structure_solution 'SHELXS-97 (Sheldrick, 1990)'
_diffrn_ambient_environment N~2~
_diffrn_ambient_temperature 150.00(10)
_diffrn_detector 'CCD plate'
_diffrn_detector_area_resol_mean 10.5435
_diffrn_detector_type Atlas
_diffrn_measured_fraction_theta_full 1.000
_diffrn_measured_fraction_theta_max 1.000
_diffrn_measurement_device 'four-circle diffractometer'
_diffrn_measurement_device_type 'SuperNova, Single source at offset, Atlas'
_diffrn_measurement_method '\w scans'
_diffrn_radiation_monochromator mirror
_diffrn_radiation_probe x-ray
_diffrn_radiation_type 'Cu K\a'
_diffrn_radiation_wavelength 1.54184
_diffrn_reflns_av_R_equivalents 0.0643
_diffrn_reflns_av_sigmaI/netI 0.0867
_diffrn_reflns_limit_h_max 8
_diffrn_reflns_limit_h_min -8
_diffrn_reflns_limit_k_max 18
_diffrn_reflns_limit_k_min -27
_diffrn_reflns_limit_l_max 19
_diffrn_reflns_limit_l_min -19
_diffrn_reflns_number 10426
_diffrn_reflns_theta_full 67.49
_diffrn_reflns_theta_max 67.49
_diffrn_reflns_theta_min 3.33
_diffrn_source 'sealed X-ray tube'
_diffrn_source_type 'SuperNova (Cu) X-ray Source'
_exptl_absorpt_coefficient_mu 6.224
_exptl_absorpt_correction_T_max 0.8856
_exptl_absorpt_correction_T_min 0.2485
_exptl_absorpt_correction_type multi-scan
_exptl_absorpt_process_details
;
CrysAlisPro, Agilent Technologies,
Version 1.171.37.35 (release 13-08-2014 CrysAlis171 .NET)
(compiled Aug 13 2014,18:06:01)
Empirical absorption correction using spherical harmonics,
 implemented in SCALE3 ABSPACK scaling algorithm.
;
_exptl_crystal_colour orange
_exptl_crystal_density_diffrn 1.428
_exptl_crystal_density_method 'not measured'
_exptl_crystal_description needle
_exptl_crystal_F_000 1256
_exptl_crystal_size_max 0.31
_exptl_crystal_size_mid 0.03
_exptl_crystal_size_min 0.02
_refine_diff_density_max 0.693
_refine_diff_density_min -0.834
_refine_diff_density_rms 0.105
_refine_ls_extinction_method none
_refine_ls_goodness_of_fit_ref 1.009
_refine_ls_hydrogen_treatment constr
_refine_ls_matrix_type full
_refine_ls_number_parameters 335
_refine_ls_number_reflns 5063
_refine_ls_number_restraints 0
_refine_ls_restrained_S_all 1.009
_refine_ls_R_factor_all 0.0756
_refine_ls_R_factor_gt 0.0464
_refine_ls_shift/su_max 0.002
_refine_ls_shift/su_mean 0.000
_refine_ls_structure_factor_coef Fsqd
_refine_ls_weighting_details 'calc w=1/[\s^2^(Fo^2^)+(0.0306P)^2^+0.0000P] where P=(Fo^2^+2Fc^2^)/3'
_refine_ls_weighting_scheme calc
_refine_ls_wR_factor_gt 0.0929
_refine_ls_wR_factor_ref 0.1073
_reflns_number_gt 3654
_reflns_number_total 5063
_reflns_threshold_expression >2sigma(I)
_cod_data_source_file om6b00110_si_002.cif
_cod_data_source_block cu-1596
_cod_original_cell_volume 2819.43(11)
_cod_original_sg_symbol_H-M P21/n
_cod_database_code 4088458

loop_
_symmetry_equiv_pos_as_xyz
'x, y, z'
'-x+1/2, y+1/2, -z+1/2'
'-x, -y, -z'
'x-1/2, -y-1/2, z-1/2'

loop_
_atom_site_label
_atom_site_type_symbol
_atom_site_fract_x
_atom_site_fract_y
_atom_site_fract_z
_atom_site_U_iso_or_equiv
_atom_site_adp_type
_atom_site_occupancy
_atom_site_symmetry_multiplicity
_atom_site_calc_flag
_atom_site_refinement_flags
Ru1 Ru 0.39007(5) 0.517153(15) 0.25860(2) 0.02235(11) Uani 1 1 d .
S1 S 0.32988(19) 0.42106(5) 0.21417(8) 0.0284(3) Uani 1 1 d .
Cl1 Cl 0.08393(18) 0.53674(6) 0.21031(8) 0.0357(3) Uani 1 1 d .
N1 N 0.4406(6) 0.59700(17) 0.1081(3) 0.0282(10) Uani 1 1 d .
N2 N 0.6152(5) 0.52462(16) 0.1035(2) 0.0230(9) Uani 1 1 d .
C1 C 0.4047(7) 0.4770(2) 0.3804(3) 0.0230(10) Uani 1 1 d .
C2 C 0.5851(7) 0.4792(2) 0.3500(3) 0.0249(10) Uani 1 1 d .
C3 C 0.6546(7) 0.5317(2) 0.3224(3) 0.0286(12) Uani 1 1 d .
H3A H 0.7624 0.5307 0.2889 0.034 Uiso 1 1 calc R
C4 C 0.5569(7) 0.5842(2) 0.3266(3) 0.0278(11) Uani 1 1 d .
C5 C 0.3866(7) 0.5822(2) 0.3589(3) 0.0291(12) Uani 1 1 d .
H5A H 0.3061 0.6161 0.3506 0.035 Uiso 1 1 calc R
C6 C 0.3124(7) 0.5296(2) 0.3869(3) 0.0255(11) Uani 1 1 d .
C7 C 0.6966(8) 0.4260(2) 0.3463(3) 0.0339(13) Uani 1 1 d .
H7A H 0.7213 0.4110 0.4025 0.051 Uiso 1 1 calc R
H7B H 0.8095 0.4351 0.3218 0.051 Uiso 1 1 calc R
H7C H 0.6318 0.3971 0.3123 0.051 Uiso 1 1 calc R
C8 C 0.6359(8) 0.6389(2) 0.2964(4) 0.0404(14) Uani 1 1 d .
H8A H 0.7165 0.6552 0.3402 0.061 Uiso 1 1 calc R
H8B H 0.5399 0.6662 0.2816 0.061 Uiso 1 1 calc R
H8C H 0.7028 0.6309 0.2475 0.061 Uiso 1 1 calc R
C9 C 0.1264(7) 0.5314(2) 0.4176(3) 0.0330(13) Uani 1 1 d .
H9A H 0.1339 0.5370 0.4779 0.049 Uiso 1 1 calc R
H9B H 0.0649 0.4953 0.4040 0.049 Uiso 1 1 calc R
H9C H 0.0598 0.5633 0.3910 0.049 Uiso 1 1 calc R
C10 C 0.2881(7) 0.3890(2) 0.3098(3) 0.0237(11) Uani 1 1 d .
C11 C 0.3170(7) 0.4199(2) 0.3852(3) 0.0252(11) Uani 1 1 d .
C12 C 0.2670(8) 0.3969(2) 0.4590(3) 0.0307(12) Uani 1 1 d .
H12A H 0.2829 0.4185 0.5088 0.037 Uiso 1 1 calc R
C13 C 0.1938(9) 0.3425(2) 0.4605(3) 0.0387(14) Uani 1 1 d .
H13A H 0.1585 0.3268 0.5112 0.046 Uiso 1 1 calc R
C14 C 0.1722(8) 0.3110(2) 0.3875(3) 0.0352(13) Uani 1 1 d .
H14A H 0.1227 0.2735 0.3892 0.042 Uiso 1 1 calc R
C15 C 0.2209(7) 0.3328(2) 0.3120(3) 0.0287(12) Uani 1 1 d .
C16 C 0.2072(7) 0.29692(19) 0.2350(3) 0.0266(11) Uani 1 1 d .
C17 C 0.0605(8) 0.3018(2) 0.1774(3) 0.0305(12) Uani 1 1 d .
C18 C 0.0553(8) 0.2698(2) 0.1050(4) 0.0338(13) Uani 1 1 d .
H18A H -0.0449 0.2734 0.0664 0.041 Uiso 1 1 calc R
C19 C 0.1919(8) 0.2327(2) 0.0872(3) 0.0299(12) Uani 1 1 d .
C20 C 0.3356(7) 0.2272(2) 0.1452(3) 0.0297(12) Uani 1 1 d .
H20A H 0.4291 0.2012 0.1345 0.036 Uiso 1 1 calc R
C21 C 0.3461(7) 0.25876(19) 0.2189(3) 0.0251(11) Uani 1 1 d .
C22 C -0.0902(8) 0.3422(2) 0.1936(4) 0.0446(15) Uani 1 1 d .
H22A H -0.1393 0.3324 0.2467 0.067 Uiso 1 1 calc R
H22B H -0.1841 0.3387 0.1490 0.067 Uiso 1 1 calc R
H22C H -0.0452 0.3816 0.1958 0.067 Uiso 1 1 calc R
C23 C 0.1861(9) 0.1994(2) 0.0063(3) 0.0420(15) Uani 1 1 d .
H23A H 0.2891 0.1736 0.0064 0.063 Uiso 1 1 calc R
H23B H 0.1900 0.2263 -0.0402 0.063 Uiso 1 1 calc R
H23C H 0.0756 0.1770 0.0006 0.063 Uiso 1 1 calc R
C24 C 0.5067(8) 0.2518(2) 0.2785(4) 0.0384(14) Uani 1 1 d .
H24A H 0.5442 0.2895 0.3002 0.058 Uiso 1 1 calc R
H24B H 0.6045 0.2344 0.2498 0.058 Uiso 1 1 calc R
H24C H 0.4761 0.2270 0.3245 0.058 Uiso 1 1 calc R
C25 C 0.4780(7) 0.54588(19) 0.1458(3) 0.0242(11) Uani 1 1 d .
C26 C 0.5527(8) 0.6080(2) 0.0442(3) 0.0313(12) Uani 1 1 d .
C27 C 0.6635(7) 0.5625(2) 0.0418(3) 0.0283(11) Uani 1 1 d .
C28 C 0.3092(8) 0.6389(2) 0.1313(4) 0.0435(16) Uani 1 1 d .
H28A H 0.2536 0.6257 0.1813 0.065 Uiso 1 1 calc R
H28B H 0.2172 0.6432 0.0859 0.065 Uiso 1 1 calc R
H28C H 0.3680 0.6758 0.1424 0.065 Uiso 1 1 calc R
C29 C 0.5396(9) 0.6610(2) -0.0079(4) 0.0413(15) Uani 1 1 d .
H29A H 0.6270 0.6590 -0.0505 0.062 Uiso 1 1 calc R
H29B H 0.5641 0.6947 0.0271 0.062 Uiso 1 1 calc R
H29C H 0.4190 0.6639 -0.0346 0.062 Uiso 1 1 calc R
C30 C 0.8198(8) 0.5516(3) -0.0088(3) 0.0389(14) Uani 1 1 d .
H30A H 0.8339 0.5837 -0.0470 0.058 Uiso 1 1 calc R
H30B H 0.8000 0.5161 -0.0406 0.058 Uiso 1 1 calc R
H30C H 0.9281 0.5477 0.0279 0.058 Uiso 1 1 calc R
C31 C 0.7039(7) 0.46974(19) 0.1176(3) 0.0266(11) Uani 1 1 d .
H31A H 0.6418 0.4478 0.1588 0.040 Uiso 1 1 calc R
H31B H 0.8281 0.4762 0.1381 0.040 Uiso 1 1 calc R
H31C H 0.7018 0.4482 0.0655 0.040 Uiso 1 1 calc R

loop_
_atom_site_aniso_label
_atom_site_aniso_U_11
_atom_site_aniso_U_22
_atom_site_aniso_U_33
_atom_site_aniso_U_23
_atom_site_aniso_U_13
_atom_site_aniso_U_12
Ru1 0.0245(2) 0.01870(17) 0.02418(18) -0.00095(17) 0.00426(13) -0.00316(17)
S1 0.0416(8) 0.0207(5) 0.0232(6) -0.0004(5) 0.0045(5) -0.0090(5)
Cl1 0.0251(7) 0.0461(7) 0.0358(7) 0.0019(6) 0.0011(5) -0.0027(6)
N1 0.030(3) 0.025(2) 0.030(2) 0.0022(19) 0.0064(19) 0.0031(19)
N2 0.024(2) 0.0224(19) 0.023(2) 0.0002(17) 0.0036(16) -0.0007(17)
C1 0.025(3) 0.027(2) 0.017(2) -0.001(2) 0.0027(19) -0.001(2)
C2 0.026(3) 0.029(2) 0.019(2) 0.000(2) -0.0045(19) -0.003(2)
C3 0.029(3) 0.031(3) 0.026(3) -0.007(2) -0.002(2) -0.004(2)
C4 0.029(3) 0.023(2) 0.030(3) -0.004(2) -0.001(2) -0.011(2)
C5 0.036(3) 0.022(2) 0.030(3) -0.004(2) 0.007(2) -0.001(2)
C6 0.029(3) 0.027(2) 0.020(2) -0.007(2) 0.003(2) -0.004(2)
C7 0.035(3) 0.033(3) 0.034(3) -0.001(2) 0.003(3) 0.004(2)
C8 0.046(4) 0.032(3) 0.044(3) -0.005(3) 0.005(3) -0.013(3)
C9 0.028(3) 0.039(3) 0.032(3) -0.004(2) 0.009(2) -0.005(2)
C10 0.023(3) 0.021(2) 0.027(3) -0.001(2) 0.004(2) -0.003(2)
C11 0.025(3) 0.023(2) 0.027(3) -0.003(2) 0.003(2) -0.004(2)
C12 0.037(3) 0.029(3) 0.027(3) -0.003(2) 0.005(2) 0.001(2)
C13 0.057(4) 0.032(3) 0.029(3) 0.000(2) 0.018(3) -0.002(3)
C14 0.047(4) 0.020(2) 0.039(3) 0.002(2) 0.009(3) -0.003(2)
C15 0.031(3) 0.026(2) 0.030(3) 0.000(2) 0.002(2) 0.000(2)
C16 0.032(3) 0.015(2) 0.033(3) 0.001(2) 0.005(2) -0.004(2)
C17 0.035(3) 0.019(2) 0.037(3) -0.001(2) 0.004(2) -0.006(2)
C18 0.038(3) 0.025(3) 0.037(3) 0.002(2) -0.007(3) -0.007(2)
C19 0.040(3) 0.024(2) 0.026(3) 0.001(2) 0.002(2) -0.009(2)
C20 0.031(3) 0.024(2) 0.035(3) 0.001(2) 0.004(2) -0.003(2)
C21 0.028(3) 0.019(2) 0.027(3) 0.001(2) -0.001(2) -0.007(2)
C22 0.032(4) 0.039(3) 0.062(4) -0.005(3) -0.001(3) 0.004(3)
C23 0.057(4) 0.036(3) 0.033(3) -0.006(3) 0.003(3) -0.009(3)
C24 0.036(4) 0.037(3) 0.041(3) -0.005(3) -0.004(3) 0.008(3)
C25 0.026(3) 0.016(2) 0.030(3) 0.000(2) 0.001(2) 0.000(2)
C26 0.038(3) 0.028(3) 0.029(3) 0.000(2) 0.006(2) -0.002(2)
C27 0.028(3) 0.035(3) 0.022(2) 0.004(2) -0.002(2) -0.004(2)
C28 0.050(4) 0.027(3) 0.056(4) 0.008(3) 0.021(3) 0.009(3)
C29 0.051(4) 0.033(3) 0.041(3) 0.010(3) 0.008(3) -0.004(3)
C30 0.032(3) 0.055(3) 0.030(3) 0.003(3) 0.008(2) -0.001(3)
C31 0.020(3) 0.025(2) 0.034(3) -0.001(2) 0.002(2) 0.002(2)

loop_
_atom_type_symbol
_atom_type_description
_atom_type_scat_dispersion_real
_atom_type_scat_dispersion_imag
_atom_type_scat_source
C C 0.0181 0.0091 'International Tables Vol C Tables 4.2.6.8 and 6.1.1.4'
H H 0.0000 0.0000 'International Tables Vol C Tables 4.2.6.8 and 6.1.1.4'
N N 0.0311 0.0180 'International Tables Vol C Tables 4.2.6.8 and 6.1.1.4'
S S 0.3331 0.5567 'International Tables Vol C Tables 4.2.6.8 and 6.1.1.4'
Cl Cl 0.3639 0.7018 'International Tables Vol C Tables 4.2.6.8 and 6.1.1.4'
Ru Ru 0.0552 3.2960 'International Tables Vol C Tables 4.2.6.8 and 6.1.1.4'

loop_
_geom_angle_atom_site_label_1
_geom_angle_atom_site_label_2
_geom_angle_atom_site_label_3
_geom_angle
C25 Ru1 C1 158.00(19)
C25 Ru1 C2 118.85(19)
C1 Ru1 C2 39.24(18)
C25 Ru1 C3 92.0(2)
C1 Ru1 C3 69.49(18)
C2 Ru1 C3 37.42(18)
C25 Ru1 C6 153.42(18)
C1 Ru1 C6 37.64(18)
C2 Ru1 C6 68.00(19)
C3 Ru1 C6 79.81(19)
C25 Ru1 C5 115.91(18)
C1 Ru1 C5 68.61(18)
C2 Ru1 C5 79.72(19)
C3 Ru1 C5 66.71(19)
C6 Ru1 C5 37.72(18)
C25 Ru1 C4 90.42(19)
C1 Ru1 C4 82.02(18)
C2 Ru1 C4 67.92(19)
C3 Ru1 C4 37.49(18)
C6 Ru1 C4 67.69(18)
C5 Ru1 C4 36.78(19)
C25 Ru1 S1 95.90(13)
C1 Ru1 S1 82.34(13)
C2 Ru1 S1 85.99(13)
C3 Ru1 S1 115.64(13)
C6 Ru1 S1 110.47(13)
C5 Ru1 S1 148.17(13)
C4 Ru1 S1 152.81(14)
C25 Ru1 Cl1 90.15(15)
C1 Ru1 Cl1 111.48(13)
C2 Ru1 Cl1 150.47(13)
C3 Ru1 Cl1 158.33(13)
C6 Ru1 Cl1 88.73(14)
C5 Ru1 Cl1 93.03(15)
C4 Ru1 Cl1 120.96(14)
S1 Ru1 Cl1 85.54(5)
C10 S1 Ru1 100.09(16)
C25 N1 C26 112.1(4)
C25 N1 C28 126.6(4)
C26 N1 C28 121.1(4)
C25 N2 C27 111.4(4)
C25 N2 C31 126.4(4)
C27 N2 C31 122.1(4)
C6 C1 C2 117.4(4)
C6 C1 C11 123.4(4)
C2 C1 C11 117.9(4)
C6 C1 Ru1 72.4(3)
C2 C1 Ru1 71.2(3)
C11 C1 Ru1 115.7(3)
C3 C2 C1 120.1(5)
C3 C2 C7 119.1(5)
C1 C2 C7 120.8(4)
C3 C2 Ru1 71.5(3)
C1 C2 Ru1 69.5(3)
C7 C2 Ru1 131.0(3)
C2 C3 C4 121.7(5)
C2 C3 Ru1 71.1(3)
C4 C3 Ru1 72.9(3)
C5 C4 C3 117.8(5)
C5 C4 C8 122.3(5)
C3 C4 C8 119.8(5)
C5 C4 Ru1 70.6(3)
C3 C4 Ru1 69.7(3)
C8 C4 Ru1 130.6(4)
C4 C5 C6 121.7(5)
C4 C5 Ru1 72.6(3)
C6 C5 Ru1 70.6(3)
C1 C6 C5 121.1(5)
C1 C6 C9 121.0(4)
C5 C6 C9 117.7(5)
C1 C6 Ru1 70.0(3)
C5 C6 Ru1 71.7(3)
C9 C6 Ru1 128.0(4)
C15 C10 C11 119.2(5)
C15 C10 S1 120.1(4)
C11 C10 S1 120.7(4)
C12 C11 C10 120.6(5)
C12 C11 C1 122.5(5)
C10 C11 C1 116.9(4)
C11 C12 C13 120.1(5)
C12 C13 C14 119.7(5)
C15 C14 C13 121.8(5)
C14 C15 C10 118.5(5)
C14 C15 C16 121.1(5)
C10 C15 C16 120.4(5)
C17 C16 C21 119.2(5)
C17 C16 C15 121.1(5)
C21 C16 C15 119.6(5)
C18 C17 C16 119.8(5)
C18 C17 C22 120.1(5)
C16 C17 C22 120.1(5)
C19 C18 C17 121.9(5)
C18 C19 C20 118.1(5)
C18 C19 C23 121.1(5)
C20 C19 C23 120.9(5)
C19 C20 C21 121.7(5)
C20 C21 C16 119.2(5)
C20 C21 C24 119.3(5)
C16 C21 C24 121.5(5)
N1 C25 N2 103.6(4)
N1 C25 Ru1 127.3(4)
N2 C25 Ru1 127.6(3)
C27 C26 N1 106.1(4)
C27 C26 C29 130.7(5)
N1 C26 C29 123.2(5)
C26 C27 N2 106.8(4)
C26 C27 C30 131.0(5)
N2 C27 C30 122.1(5)

loop_
_geom_bond_atom_site_label_1
_geom_bond_atom_site_label_2
_geom_bond_distance
Ru1 C25 2.086(5)
Ru1 C1 2.175(5)
Ru1 C2 2.199(5)
Ru1 C3 2.204(5)
Ru1 C6 2.206(5)
Ru1 C5 2.221(5)
Ru1 C4 2.247(5)
Ru1 S1 2.3871(12)
Ru1 Cl1 2.4219(14)
S1 C10 1.762(5)
N1 C25 1.360(6)
N1 C26 1.395(7)
N1 C28 1.453(7)
N2 C25 1.363(6)
N2 C27 1.397(6)
N2 C31 1.454(6)
C1 C6 1.414(7)
C1 C2 1.469(7)
C1 C11 1.489(6)
C2 C3 1.413(7)
C2 C7 1.499(7)
C3 C4 1.431(7)
C4 C5 1.410(8)
C4 C8 1.500(7)
C5 C6 1.431(7)
C6 C9 1.510(7)
C10 C15 1.405(7)
C10 C11 1.422(7)
C11 C12 1.380(7)
C12 C13 1.383(7)
C13 C14 1.391(7)
C14 C15 1.391(7)
C15 C16 1.497(7)
C16 C17 1.401(8)
C16 C21 1.406(7)
C17 C18 1.387(7)
C17 C22 1.506(7)
C18 C19 1.384(8)
C19 C20 1.390(7)
C19 C23 1.517(7)
C20 C21 1.398(7)
C21 C24 1.505(7)
C26 C27 1.350(7)
C26 C29 1.494(7)
C27 C30 1.491(7)
